data_2023397
loop_
_publ_author_name
'Nuss, J\"urgen'
'M\"uhle, Claus'
'Hayama, Kyouhei'
'Abdolazimi, Vahideh'
'Takagi, Hidenori'

_publ_section_title
;
 Tilting structures ininverseperovskites,M3TtO (M= Ca, Sr, Ba, Eu;Tt= Si,
 Ge, Sn, Pb)
;
_journal_issue 3
_journal_name_full 'Acta Crystallographica Section B Structural Science, Crystal Engineering and Materials'
_journal_page_first 300
_journal_page_last 312
_journal_paper_doi 10.1107/S2052520615006150
_journal_volume 71
_journal_year 2015
_chemical_formula_moiety 'Eu3 Ge O'
_chemical_formula_sum 'Eu3 Ge O'
_chemical_formula_weight 544.5
_space_group_IT_number 62
_space_group_name_Hall '-P 2c 2ab'
_space_group_name_H-M_alt 'P b n m'
_symmetry_cell_setting orthorhombic
_symmetry_space_group_name_Hall '-P 2c 2ab'
_symmetry_space_group_name_H-M 'P b n m'
_cell_angle_alpha 90
_cell_angle_beta 90
_cell_angle_gamma 90
_cell_formula_units_Z 4
_cell_length_a 7.0448(4)
_cell_length_b 7.0448(4)
_cell_length_c 9.9628(6)
_cell_measurement_reflns_used 9414
_cell_measurement_temperature 100
_cell_measurement_theta_max 35.11
_cell_measurement_theta_min 3.54
_cell_volume 494.45(5)
_computing_cell_refinement 'Bruker Suite (Bruker AXS, 2013)'
_computing_data_collection 'Bruker Suite (Bruker AXS, 2013)'
_computing_data_reduction 'Bruker Suite (Bruker AXS, 2013)'
_computing_structure_refinement 'JANA2006 (Petricek, 2006)'
_diffrn_ambient_temperature 100
_diffrn_measured_fraction_theta_full 0.96
_diffrn_measured_fraction_theta_max 0.94
_diffrn_measurement_device 'three-cycle diffractometer'
_diffrn_measurement_device_type 'SMART APEX II, Bruker AXS'
_diffrn_measurement_method \wscan
_diffrn_radiation_monochromator graphite
_diffrn_radiation_type 'Mo K\a'
_diffrn_radiation_wavelength 0.71073
_diffrn_reflns_av_R_equivalents 0.0661
_diffrn_reflns_limit_h_max 11
_diffrn_reflns_limit_h_min -11
_diffrn_reflns_limit_k_max 11
_diffrn_reflns_limit_k_min -11
_diffrn_reflns_limit_l_max 15
_diffrn_reflns_limit_l_min -16
_diffrn_reflns_number 10331
_diffrn_reflns_theta_full 35.03
_diffrn_reflns_theta_max 35.19
_diffrn_reflns_theta_min 4.09
_exptl_absorpt_coefficient_mu 43.372
_exptl_absorpt_correction_T_max 0.108
_exptl_absorpt_correction_T_min 0.035
_exptl_absorpt_correction_type multi-scan
_exptl_absorpt_process_details
;
Sheldrick, G. M. (2012) SADABS - Bruker AXS area detector scaling and
absorption, version 2012/1, University of G\"ottingen. Germany.
;
_exptl_crystal_colour grey
_exptl_crystal_density_diffrn 7.3141
_exptl_crystal_description block
_exptl_crystal_F_000 916
_exptl_crystal_size_max 0.050
_exptl_crystal_size_mid 0.040
_exptl_crystal_size_min 0.020
_refine_diff_density_max 2.87
_refine_diff_density_min -4.17
_refine_ls_extinction_coef 44E1(6)
_refine_ls_extinction_method 'B-C type 2 (Becker & Coppens, 1974)'
_refine_ls_goodness_of_fit_ref 1.46
_refine_ls_number_constraints 0
_refine_ls_number_parameters 34
_refine_ls_number_reflns 2934
_refine_ls_number_restraints 0
_refine_ls_R_factor_all 0.0497
_refine_ls_R_factor_gt 0.0493
_refine_ls_shift/su_max 0.0113
_refine_ls_shift/su_mean 0.0008
_refine_ls_structure_factor_coef F
_refine_ls_weighting_details w=1/(\s^2^(F)+0.0001F^2^)
_refine_ls_weighting_scheme sigma
_refine_ls_wR_factor_gt 0.0625
_refine_ls_wR_factor_ref 0.0627
_reflns_number_gt 2886
_reflns_number_total 2934
_reflns_threshold_expression I>2\s(I)
_cod_data_source_file dk5032sup1.cif
_cod_data_source_block Eu3GeO_100K
_cod_original_sg_symbol_Hall '-P -2xab;-2yabc;-2zc'
_cod_original_formula_sum 'Eu3 Ge1 O1'
_cod_database_code 2023397

loop_
_space_group_symop_id
_space_group_symop_operation_xyz
1 x,y,z
2 -x,-y,z+1/2
3 -x+1/2,y+1/2,-z+1/2
4 x+1/2,-y+1/2,-z
5 -x,-y,-z
6 x,y,-z+1/2
7 x+1/2,-y+1/2,z+1/2
8 -x+1/2,y+1/2,z

loop_
_atom_site_type_symbol
_atom_site_label
_atom_site_fract_x
_atom_site_fract_y
_atom_site_fract_z
_atom_site_U_iso_or_equiv
_atom_site_adp_type
_atom_site_calc_flag
_atom_site_refinement_flags
_atom_site_occupancy
_atom_site_disorder_assembly
_atom_site_disorder_group
Eu Eu1 -0.06223(11) -0.00835(6) 0.25 0.00695(17) Uani d . 1 . .
Eu Eu2 0.21950(6) 0.28019(7) 0.03219(4) 0.00815(11) Uani d . 1 . .
Ge Ge 0.4942(3) 9.02340(16) 0.25 0.0080(3) Uani d . 1 . .
O O 0 0 0 0.007(3) Uani d . 1 . .

loop_
_atom_site_aniso_label
_atom_site_aniso_U_11
_atom_site_aniso_U_22
_atom_site_aniso_U_33
_atom_site_aniso_U_12
_atom_site_aniso_U_13
_atom_site_aniso_U_23
_atom_site_aniso_type_symbol
Eu1 0.0075(3) 0.0090(3) 0.0043(3) 0.00005(12) 0 0 Eu
Eu2 0.0083(2) 0.00808(19) 0.00809(17) -0.00188(13) 0.00024(12) -0.00009(11) Eu
Ge 0.0066(5) 0.0096(4) 0.0078(6) -0.0010(5) 0 0 Ge
O 0.009(5) 0.006(5) 0.006(7) 0.0040(19) -0.002(3) -0.001(2) O

loop_
_atom_type_symbol
_atom_type_scat_dispersion_real
_atom_type_scat_dispersion_imag
_atom_type_scat_source
Eu -0.1578 3.6682 'International Tables Vol C tables 4.2.6.8 and 6.1.1.1'
Ge 0.1547 1.8001 'International Tables Vol C tables 4.2.6.8 and 6.1.1.1'
O 0.0106 0.0060 'International Tables Vol C tables 4.2.6.8 and 6.1.1.1'

loop_
_geom_angle_atom_site_label_1
_geom_angle_atom_site_label_2
_geom_angle_atom_site_label_3
_geom_angle_site_symmetry_1
_geom_angle_site_symmetry_2
_geom_angle_site_symmetry_3
_geom_angle
Eu2 Eu1 Eu2 . . 2_555 162.43(2)
Eu2 Eu1 Eu2 . . 3_545 103.34(2)
Eu2 Eu1 Eu2 . . 4_455 60.473(11)
Eu2 Eu1 Eu2 . . 5_555 89.959(10)
Eu2 Eu1 Eu2 . . 6_555 74.749(16)
Eu2 Eu1 Eu2 . . 7_455 117.338(16)
Eu2 Eu1 Eu2 . . 8_545 59.540(14)
Eu2 Eu1 Ge . . 1_4*5 120.88(2)
Eu2 Eu1 Ge . . 1_5*5 54.080(16)
Eu2 Eu1 Ge . . 3_5*5 118.88(3)
Eu2 Eu1 Ge . . 3_5*5 50.62(2)
Eu2 Eu1 O . . . 45.001(10)
Eu2 Eu1 O . . 2_555 119.23(2)
Eu2 Eu1 Eu2 2_555 . 3_545 60.571(11)
Eu2 Eu1 Eu2 2_555 . 4_455 136.34(2)
Eu2 Eu1 Eu2 2_555 . 5_555 103.596(17)
Eu2 Eu1 Eu2 2_555 . 6_555 89.959(10)
Eu2 Eu1 Eu2 2_555 . 7_455 59.396(12)
Eu2 Eu1 Eu2 2_555 . 8_545 117.614(17)
Eu2 Eu1 Ge 2_555 . 1_4*5 74.295(19)
Eu2 Eu1 Ge 2_555 . 1_5*5 109.857(17)
Eu2 Eu1 Ge 2_555 . 3_5*5 60.971(18)
Eu2 Eu1 Ge 2_555 . 3_5*5 124.769(13)
Eu2 Eu1 O 2_555 . . 147.123(18)
Eu2 Eu1 O 2_555 . 2_555 44.959(9)
Eu2 Eu1 Eu2 3_545 . 4_455 162.44(2)
Eu2 Eu1 Eu2 3_545 . 5_555 117.614(17)
Eu2 Eu1 Eu2 3_545 . 6_555 59.540(14)
Eu2 Eu1 Eu2 3_545 . 7_455 90.029(10)
Eu2 Eu1 Eu2 3_545 . 8_545 74.824(17)
Eu2 Eu1 Ge 3_545 . 1_4*5 134.751(17)
Eu2 Eu1 Ge 3_545 . 1_5*5 49.373(15)
Eu2 Eu1 Ge 3_545 . 3_5*5 59.34(3)
Eu2 Eu1 Ge 3_545 . 3_5*5 109.15(3)
Eu2 Eu1 O 3_545 . . 119.39(2)
Eu2 Eu1 O 3_545 . 2_555 45.119(11)
Eu2 Eu1 Eu2 4_455 . 5_555 59.396(12)
Eu2 Eu1 Eu2 4_455 . 6_555 117.338(16)
Eu2 Eu1 Eu2 4_455 . 7_455 103.297(19)
Eu2 Eu1 Eu2 4_455 . 8_545 90.029(10)
Eu2 Eu1 Ge 4_455 . 1_4*5 62.623(16)
Eu2 Eu1 Ge 4_455 . 1_5*5 113.747(16)
Eu2 Eu1 Ge 4_455 . 3_5*5 120.353(18)
Eu2 Eu1 Ge 4_455 . 3_5*5 67.025(18)
Eu2 Eu1 O 4_455 . . 44.909(9)
Eu2 Eu1 O 4_455 . 2_555 146.73(2)
Eu2 Eu1 Eu2 5_555 . 6_555 162.43(2)
Eu2 Eu1 Eu2 5_555 . 7_455 136.34(2)
Eu2 Eu1 Eu2 5_555 . 8_545 60.571(11)
Eu2 Eu1 Ge 5_555 . 1_4*5 74.295(19)
Eu2 Eu1 Ge 5_555 . 1_5*5 109.857(17)
Eu2 Eu1 Ge 5_555 . 3_5*5 60.971(18)
Eu2 Eu1 Ge 5_555 . 3_5*5 124.769(13)
Eu2 Eu1 O 5_555 . . 44.959(9)
Eu2 Eu1 O 5_555 . 2_555 147.123(18)
Eu2 Eu1 Eu2 6_555 . 7_455 60.473(11)
Eu2 Eu1 Eu2 6_555 . 8_545 103.34(2)
Eu2 Eu1 Ge 6_555 . 1_4*5 120.88(2)
Eu2 Eu1 Ge 6_555 . 1_5*5 54.080(16)
Eu2 Eu1 Ge 6_555 . 3_5*5 118.88(3)
Eu2 Eu1 Ge 6_555 . 3_5*5 50.62(2)
Eu2 Eu1 O 6_555 . . 119.23(2)
Eu2 Eu1 O 6_555 . 2_555 45.001(10)
Eu2 Eu1 Eu2 7_455 . 8_545 162.44(2)
Eu2 Eu1 Ge 7_455 . 1_4*5 62.623(16)
Eu2 Eu1 Ge 7_455 . 1_5*5 113.747(16)
Eu2 Eu1 Ge 7_455 . 3_5*5 120.353(18)
Eu2 Eu1 Ge 7_455 . 3_5*5 67.025(18)
Eu2 Eu1 O 7_455 . . 146.73(2)
Eu2 Eu1 O 7_455 . 2_555 44.909(9)
Eu2 Eu1 Ge 8_545 . 1_4*5 134.751(17)
Eu2 Eu1 Ge 8_545 . 1_5*5 49.373(15)
Eu2 Eu1 Ge 8_545 . 3_5*5 59.34(3)
Eu2 Eu1 Ge 8_545 . 3_5*5 109.15(3)
Eu2 Eu1 O 8_545 . . 45.119(11)
Eu2 Eu1 O 8_545 . 2_555 119.39(2)
Ge Eu1 Ge 1_4*5 . 1_5*5 172.64(3)
Ge Eu1 Ge 1_4*5 . 3_5*5 102.35(4)
Ge Eu1 Ge 1_4*5 . 3_5*5 93.19(4)
Ge Eu1 O 1_4*5 . . 99.857(17)
Ge Eu1 O 1_4*5 . 2_555 99.857(17)
Ge Eu1 Ge 1_5*5 . 3_5*5 85.00(4)
Ge Eu1 Ge 1_5*5 . 3_5*5 79.45(4)
Ge Eu1 O 1_5*5 . . 79.960(17)
Ge Eu1 O 1_5*5 . 2_555 79.960(17)
Ge Eu1 Ge 3_5*5 . 3_5*5 164.45(5)
Ge Eu1 O 3_5*5 . . 89.891(12)
Ge Eu1 O 3_5*5 . 2_555 89.891(12)
Ge Eu1 O 3_5*5 . . 87.419(12)
Ge Eu1 O 3_5*5 . 2_555 87.419(12)
O Eu1 O . . 2_555 159.86(3)
Eu1 Eu2 Eu1 . . 2_554 90.041(14)
Eu1 Eu2 Eu1 . . 3_555 104.102(14)
Eu1 Eu2 Eu1 . . 4_555 165.720(16)
Eu1 Eu2 Eu2 . . 4_455 59.901(14)
Eu1 Eu2 Eu2 . . 4_555 125.681(18)
Eu1 Eu2 Eu2 . . 8_545 60.187(13)
Eu1 Eu2 Eu2 . . 8_555 129.172(15)
Eu1 Eu2 Ge . . 1_5*5 68.21(3)
Eu1 Eu2 Ge . . 3_5*5 68.01(2)
Eu1 Eu2 Ge . . 4_4*5 117.33(3)
Eu1 Eu2 O . . . 45.041(9)
Eu1 Eu2 O . . 4_555 149.122(16)
Eu1 Eu2 Eu1 2_554 . 3_555 155.51(2)
Eu1 Eu2 Eu1 2_554 . 4_555 75.911(13)
Eu1 Eu2 Eu2 2_554 . 4_455 59.636(15)
Eu1 Eu2 Eu2 2_554 . 4_555 95.717(17)
Eu1 Eu2 Eu2 2_554 . 8_545 60.405(12)
Eu1 Eu2 Eu2 2_554 . 8_555 124.672(14)
Eu1 Eu2 Ge 2_554 . 1_5*5 112.97(2)
Eu1 Eu2 Ge 2_554 . 3_5*5 133.22(4)
Eu1 Eu2 Ge 2_554 . 4_4*5 56.08(2)
Eu1 Eu2 O 2_554 . . 44.999(10)
Eu1 Eu2 O 2_554 . 4_555 118.018(16)
Eu1 Eu2 Eu1 3_555 . 4_555 89.971(15)
Eu1 Eu2 Eu2 3_555 . 4_455 144.853(17)
Eu1 Eu2 Eu2 3_555 . 4_555 59.793(14)
Eu1 Eu2 Eu2 3_555 . 8_545 109.398(15)
Eu1 Eu2 Eu2 3_555 . 8_555 60.273(12)
Eu1 Eu2 Ge 3_555 . 1_5*5 56.86(2)
Eu1 Eu2 Ge 3_555 . 3_5*5 71.19(3)
Eu1 Eu2 Ge 3_555 . 4_4*5 128.86(3)
Eu1 Eu2 O 3_555 . . 144.710(16)
Eu1 Eu2 O 3_555 . 4_555 45.090(9)
Eu1 Eu2 Eu2 4_555 . 4_455 109.418(16)
Eu1 Eu2 Eu2 4_555 . 4_555 59.626(14)
Eu1 Eu2 Eu2 4_555 . 8_545 113.147(14)
Eu1 Eu2 Eu2 4_555 . 8_555 60.198(11)
Eu1 Eu2 Ge 4_555 . 1_5*5 119.43(3)
Eu1 Eu2 Ge 4_555 . 3_5*5 120.11(2)
Eu1 Eu2 Ge 4_555 . 4_4*5 52.37(3)
Eu1 Eu2 O 4_555 . . 120.864(15)
Eu1 Eu2 O 4_555 . 4_555 44.881(11)
Eu2 Eu2 Eu2 4_455 . 4_555 155.351(15)
Eu2 Eu2 Eu2 4_455 . 8_545 90.069(14)
Eu2 Eu2 Eu2 4_455 . 8_555 103.618(15)
Eu2 Eu2 Ge 4_455 . 1_5*5 127.05(3)
Eu2 Eu2 Ge 4_455 . 3_5*5 73.71(3)
Eu2 Eu2 Ge 4_455 . 4_4*5 57.50(3)
Eu2 Eu2 O 4_455 . . 44.578(10)
Eu2 Eu2 O 4_455 . 4_555 144.334(17)
Eu2 Eu2 Eu2 4_555 . 8_545 76.382(13)
Eu2 Eu2 Eu2 4_555 . 8_555 89.931(14)
Eu2 Eu2 Ge 4_555 . 1_5*5 59.88(3)
Eu2 Eu2 Ge 4_555 . 3_5*5 130.85(3)
Eu2 Eu2 Ge 4_555 . 4_4*5 110.21(3)
Eu2 Eu2 O 4_555 . . 118.876(17)
Eu2 Eu2 O 4_555 . 4_555 44.510(10)
Eu2 Eu2 Eu2 8_545 . 8_555 166.087(16)
Eu2 Eu2 Ge 8_545 . 1_5*5 53.64(2)
Eu2 Eu2 Ge 8_545 . 3_5*5 126.74(2)
Eu2 Eu2 Ge 8_545 . 4_4*5 116.47(2)
Eu2 Eu2 O 8_545 . . 45.491(10)
Eu2 Eu2 O 8_545 . 4_555 120.848(16)
Eu2 Eu2 Ge 8_555 . 1_5*5 117.12(2)
Eu2 Eu2 Ge 8_555 . 3_5*5 61.17(2)
Eu2 Eu2 Ge 8_555 . 4_4*5 70.35(2)
Eu2 Eu2 O 8_555 . . 148.124(17)
Eu2 Eu2 O 8_555 . 4_555 45.421(10)
Ge Eu2 Ge 1_5*5 . 3_5*5 96.95(3)
Ge Eu2 Ge 1_5*5 . 4_4*5 166.08(3)
Ge Eu2 O 1_5*5 . . 90.78(3)
Ge Eu2 O 1_5*5 . 4_555 87.83(3)
Ge Eu2 Ge 3_5*5 . 4_4*5 96.96(3)
Ge Eu2 O 3_5*5 . . 102.70(3)
Ge Eu2 O 3_5*5 . 4_555 97.34(3)
Ge Eu2 O 4_4*5 . . 85.97(3)
Ge Eu2 O 4_4*5 . 4_555 90.59(3)
O Eu2 O . . 4_555 159.931(18)
Eu1 Ge Eu1 1_5*5 . 1_6*5 172.64(4)
Eu1 Ge Eu1 1_5*5 . 3_5*5 94.02(4)
Eu1 Ge Eu1 1_5*5 . 3_5*5 101.53(4)
Eu1 Ge Eu2 1_5*5 . 1_5*5 57.71(3)
Eu1 Ge Eu2 1_5*5 . 3_5*5 59.44(3)
Eu1 Ge Eu2 1_5*5 . 4_5*5 118.26(3)
Eu1 Ge Eu2 1_5*5 . 6_5*5 57.71(3)
Eu1 Ge Eu2 1_5*5 . 7_5*5 118.26(3)
Eu1 Ge Eu2 1_5*5 . 8_5*5 59.44(3)
Eu1 Ge Eu1 1_6*5 . 3_5*5 78.62(4)
Eu1 Ge Eu1 1_6*5 . 3_5*5 85.83(4)
Eu1 Ge Eu2 1_6*5 . 1_5*5 126.97(3)
Eu1 Ge Eu2 1_6*5 . 3_5*5 115.99(4)
Eu1 Ge Eu2 1_6*5 . 4_5*5 65.01(3)
Eu1 Ge Eu2 1_6*5 . 6_5*5 126.97(3)
Eu1 Ge Eu2 1_6*5 . 7_5*5 65.01(3)
Eu1 Ge Eu2 1_6*5 . 8_5*5 115.99(4)
Eu1 Ge Eu1 3_5*5 . 3_5*5 164.45(6)
Eu1 Ge Eu2 3_5*5 . 1_5*5 126.56(3)
Eu1 Ge Eu2 3_5*5 . 3_5*5 61.37(2)
Eu1 Ge Eu2 3_5*5 . 4_5*5 109.48(3)
Eu1 Ge Eu2 3_5*5 . 6_5*5 126.56(3)
Eu1 Ge Eu2 3_5*5 . 7_5*5 109.48(3)
Eu1 Ge Eu2 3_5*5 . 8_5*5 61.37(2)
Eu1 Ge Eu2 3_5*5 . 1_5*5 63.80(2)
Eu1 Ge Eu2 3_5*5 . 3_5*5 127.39(3)
Eu1 Ge Eu2 3_5*5 . 4_5*5 62.95(2)
Eu1 Ge Eu2 3_5*5 . 6_5*5 63.80(2)
Eu1 Ge Eu2 3_5*5 . 7_5*5 62.95(2)
Eu1 Ge Eu2 3_5*5 . 8_5*5 127.39(3)
Eu2 Ge Eu2 1_5*5 . 3_5*5 117.00(6)
Eu2 Ge Eu2 1_5*5 . 4_5*5 62.616(15)
Eu2 Ge Eu2 1_5*5 . 6_5*5 78.64(4)
Eu2 Ge Eu2 1_5*5 . 7_5*5 123.67(3)
Eu2 Ge Eu2 1_5*5 . 8_5*5 65.19(3)
Eu2 Ge Eu2 3_5*5 . 4_5*5 169.17(3)
Eu2 Ge Eu2 3_5*5 . 6_5*5 65.19(3)
Eu2 Ge Eu2 3_5*5 . 7_5*5 83.036(11)
Eu2 Ge Eu2 3_5*5 . 8_5*5 87.15(4)
Eu2 Ge Eu2 4_5*5 . 6_5*5 123.67(3)
Eu2 Ge Eu2 4_5*5 . 7_5*5 106.34(4)
Eu2 Ge Eu2 4_5*5 . 8_5*5 83.036(11)
Eu2 Ge Eu2 6_5*5 . 7_5*5 62.616(15)
Eu2 Ge Eu2 6_5*5 . 8_5*5 117.00(6)
Eu2 Ge Eu2 7_5*5 . 8_5*5 169.17(3)
Eu1 O Eu1 . . 2_554 180.0(5)
Eu1 O Eu2 . . . 89.958(16)
Eu1 O Eu2 . . 4_455 90.210(17)
Eu1 O Eu2 . . 5_555 90.042(16)
Eu1 O Eu2 . . 8_545 89.790(17)
Eu1 O Eu2 2_554 . . 90.042(16)
Eu1 O Eu2 2_554 . 4_455 89.790(17)
Eu1 O Eu2 2_554 . 5_555 89.958(16)
Eu1 O Eu2 2_554 . 8_545 90.210(17)
Eu2 O Eu2 . . 4_455 90.912(15)
Eu2 O Eu2 . . 5_555 180.0(5)
Eu2 O Eu2 . . 8_545 89.088(15)
Eu2 O Eu2 4_455 . 5_555 89.088(15)
Eu2 O Eu2 4_455 . 8_545 180.0(5)
Eu2 O Eu2 5_555 . 8_545 90.912(15)

loop_
_geom_bond_atom_site_label_1
_geom_bond_atom_site_label_2
_geom_bond_site_symmetry_1
_geom_bond_site_symmetry_2
_geom_bond_distance
Eu1 Eu2 . . 3.5749(7)
Eu1 Eu2 . 2_555 3.5775(6)
Eu1 Eu2 . 3_545 3.5718(7)
Eu1 Eu2 . 4_455 3.5849(6)
Eu1 Eu2 . 5_555 3.5775(6)
Eu1 Eu2 . 6_555 3.5749(7)
Eu1 Eu2 . 7_455 3.5849(6)
Eu1 Eu2 . 8_545 3.5718(7)
Eu1 Ge . 1_4*5 3.133(2)
Eu1 Ge . 1_5*5 3.927(2)
Eu1 Ge . 3_5*5 3.3334(13)
Eu1 Ge . 3_5*5 3.7765(13)
Eu1 O . . 2.5297(3)
Eu1 O . 2_555 2.5297(3)
Eu2 Eu2 . 4_455 3.6055(7)
Eu2 Eu2 . 4_555 3.6055(7)
Eu2 Eu2 . 8_545 3.5485(8)
Eu2 Eu2 . 8_555 3.5485(8)
Eu2 Ge . 1_5*5 3.4246(13)
Eu2 Ge . 3_5*5 3.1483(12)
Eu2 Ge . 4_4*5 3.5123(11)
Eu2 O . . 2.5279(5)
Eu2 O . 4_555 2.5309(5)
